data_4300036
loop_
_publ_author_name
'David J. Burkey'
'Timothy P. Hanusa'
'John C. Huffman'

_publ_section_title
;
Stereochemical Activity of the Metal-Centered Lone Electron Pair in Group
14 Metallocenes. Crystal Structure of the Linear Sandwich Complex
[C5(iPr)3H2]2Pb
;
_journal_name_full 'Inorganic Chemistry'
_journal_page_first 153
_journal_page_last 155
_journal_paper_doi 10.1021/ic9905401
_journal_volume 39
_journal_year 2000
_chemical_formula_sum 'C28 H46 Pb'
_chemical_formula_weight 589.87
_space_group_IT_number 2
_symmetry_cell_setting triclinic
_symmetry_Int_Tables_number 2
_symmetry_space_group_name_Hall '-P 1'
_symmetry_space_group_name_H-M 'P -1'
_atom_sites_solution_hydrogens difmap
_atom_sites_solution_primary direct
_audit_creation_method SHELXL
_cell_angle_alpha 95.011(8)
_cell_angle_beta 116.249(6)
_cell_angle_gamma 75.709(8)
_cell_formula_units_Z 1
_cell_length_a 9.318(1)
_cell_length_b 9.677(1)
_cell_length_c 8.475(1)
_cell_measurement_reflns_used 146
_cell_measurement_temperature 102
_cell_measurement_theta_min 2.0
_cell_volume 663.97(13)
_computing_structure_solution MULTAN-78
_diffrn_ambient_temperature 102
_diffrn_measurement_device_type 'Picker goniostat'
_diffrn_measurement_method \t-2\t
_diffrn_radiation_monochromator graphite
_diffrn_radiation_source 'sealed X-ray tube'
_diffrn_radiation_type MoK\a
_diffrn_radiation_wavelength 0.71073
_diffrn_reflns_av_R_equivalents 0.019
_diffrn_reflns_number 2285
_diffrn_reflns_theta_max 22.5
_diffrn_reflns_theta_min 3.0
_diffrn_standards_decay_% none
_exptl_absorpt_coefficient_mu 6.413
_exptl_absorpt_correction_T_max 0.94
_exptl_absorpt_correction_T_min 0.88
_exptl_absorpt_correction_type analytical
_exptl_crystal_colour yellow
_exptl_crystal_density_diffrn 1.475
_exptl_crystal_description prism
_exptl_crystal_F_000 296
_exptl_crystal_size_max 0.12
_exptl_crystal_size_mid 0.10
_exptl_crystal_size_min 0.10
_refine_diff_density_max 2.03
_refine_ls_goodness_of_fit_ref 0.911
_refine_ls_hydrogen_treatment refall
_refine_ls_matrix_type full
_refine_ls_number_reflns 1657
_refine_ls_number_restraints 0
_refine_ls_R_factor_gt 0.0224
_refine_ls_shift/su_max 0.05
_refine_ls_structure_factor_coef F
_refine_ls_weighting_scheme sigma
_refine_ls_wR_factor_ref 0.0206
_reflns_number_gt 1657
_reflns_number_total 1729
_reflns_threshold_expression >2.33sigma(I)
_cod_original_cell_volume 664.0(4)
_cod_original_sg_symbol_H-M 'P -1 '
_cod_database_code 4300036

loop_
_symmetry_equiv_pos_as_xyz
'   +x,   +y,   +z'
'   -x,   -y,   -z'

loop_
_atom_site_aniso_label
_atom_site_aniso_U_11
_atom_site_aniso_U_22
_atom_site_aniso_U_33
_atom_site_aniso_U_12
_atom_site_aniso_U_13
_atom_site_aniso_U_23
Pb(1) 0.0235(2) 0.0224(2) 0.0409(2) -0.0089(1) -0.0091(1) 0.0005(1)
C(2) 0.0180(2) 0.0280(3) 0.0210(2) -0.0050(2) 0.0070(2) 0.0010(2)
C(3) 0.0190(2) 0.0360(3) 0.0270(3) 0.0010(2) 0.0080(2) 0.0040(2)
C(4) 0.0160(2) 0.0210(2) 0.0290(3) -0.0070(2) 0.0000(2) -0.0030(2)
C(5) 0.0350(3) 0.0290(3) 0.0310(3) -0.0080(2) 0.0180(2) 0.0020(2)
C(6) 0.0200(2) 0.0230(2) 0.0230(3) -0.0040(2) 0.0070(2) -0.0030(2)
C(7) 0.0390(3) 0.0490(3) 0.0450(4) 0.0090(3) 0.0280(3) 0.0180(3)
C(8) 0.0710(5) 0.0400(4) 0.0860(5) -0.0130(3) 0.0540(4) 0.0070(4)
C(9) 0.0560(4) 0.1030(6) 0.0310(4) -0.0040(4) 0.0240(3) 0.0110(4)
C(10) 0.0240(3) 0.0230(3) 0.0440(3) -0.0110(2) -0.0070(3) 0.0030(2)
C(11) 0.0730(5) 0.0260(3) 0.0800(5) 0.0040(3) 0.0480(4) 0.0080(3)
C(12) 0.1010(6) 0.0340(4) 0.0640(5) 0.0020(4) 0.0450(4) 0.0210(3)
C(13) 0.0470(3) 0.0240(3) 0.0300(3) 0.0030(2) 0.0180(3) 0.0040(2)
C(14) 0.0810(5) 0.0250(3) 0.0550(4) -0.0100(3) 0.0380(4) -0.0110(3)
C(15) 0.0470(4) 0.0540(4) 0.0570(4) 0.0110(3) 0.0320(3) -0.0030(3)

loop_
_atom_site_label
_atom_site_type_symbol
_atom_site_fract_x
_atom_site_fract_y
_atom_site_fract_z
_atom_site_U_iso_or_equiv
_atom_site_thermal_displace_type
_atom_site_calc_flag
_atom_site_calc_attached_atom
Pb(1) Pb 1.0000(0) 1.0000(0) 1.0000(0) 0.037 Uani ? ?
C(2) C 1.2308(5) 1.1604(5) 1.1095(6) 0.023 Uani ? ?
C(3) C 1.3233(6) 1.0179(5) 1.1602(6) 0.029 Uani ? ?
C(4) C 1.2969(5) 0.9721(5) 1.2972(6) 0.025 Uani ? ?
C(5) C 1.1874(6) 1.0865(5) 1.3287(7) 0.030 Uani ? ?
C(6) C 1.1446(5) 1.2033(5) 1.2139(6) 0.023 Uani ? ?
C(7) C 1.2337(7) 1.2525(6) 0.9761(7) 0.043 Uani ? ?
C(8) C 1.3861(9) 1.3128(7) 1.0554(11) 0.057 Uani ? ?
C(9) C 1.2242(9) 1.1720(10) 0.8097(9) 0.063 Uani ? ?
C(10) C 1.3773(6) 0.8306(5) 1.3974(7) 0.038 Uani ? ?
C(11) C 1.4026(10) 0.7081(6) 1.2808(10) 0.057 Uani ? ?
C(12) C 1.2831(11) 0.7993(7) 1.4922(10) 0.065 Uani ? ?
C(13) C 1.0372(6) 1.3486(5) 1.2141(7) 0.034 Uani ? ?
C(14) C 1.1403(9) 1.4446(6) 1.3473(9) 0.052 Uani ? ?
C(15) C 0.8947(8) 1.3407(8) 1.2507(10) 0.053 Uani ? ?
H(1) H 1.403(8) 0.964(7) 1.112(8) 0.081(11) Uiso ? ?
H(2) H 1.146(7) 1.083(6) 1.407(8) 0.062(11) Uiso ? ?
H(3) H 1.138(8) 1.337(7) 0.947(8) 0.068(11) Uiso ? ?
H(4) H 1.484(7) 1.232(7) 1.093(7) 0.058(11) Uiso ? ?
H(5) H 1.384(9) 1.377(8) 0.979(10) 0.095(14) Uiso ? ?
H(6) H 1.400(9) 1.363(8) 1.166(11) 0.106(15) Uiso ? ?
H(7) H 1.122(11) 1.127(9) 0.749(11) 0.124(15) Uiso ? ?
H(8) H 1.215(8) 1.229(7) 0.731(9) 0.080(14) Uiso ? ?
H(9) H 1.310(7) 1.089(6) 0.836(7) 0.043(11) Uiso ? ?
H(10) H 1.474(9) 0.829(7) 1.481(9) 0.082(11) Uiso ? ?
H(11) H 1.296(11) 0.694(9) 1.200(11) 0.122(16) Uiso ? ?
H(12) H 1.478(12) 0.733(10) 1.236(12) 0.146(16) Uiso ? ?
H(13) H 1.462(8) 0.626(8) 1.350(9) 0.077(13) Uiso ? ?
H(14) H 1.261(12) 0.876(11) 1.569(13) 0.167(18) Uiso ? ?
H(15) H 1.186(11) 0.787(9) 1.401(11) 0.117(18) Uiso ? ?
H(16) H 1.334(7) 0.711(7) 1.545(7) 0.054(11) Uiso ? ?
H(17) H 0.995(5) 1.390(4) 1.102(6) 0.022(9) Uiso ? ?
H(18) H 1.186(7) 1.400(6) 1.461(8) 0.061(11) Uiso ? ?
H(19) H 1.226(10) 1.453(8) 1.322(10) 0.111(15) Uiso ? ?
H(20) H 1.072(7) 1.541(7) 1.349(7) 0.063(11) Uiso ? ?
H(21) H 0.823(9) 1.429(8) 1.240(9) 0.091(13) Uiso ? ?
H(22) H 0.834(8) 1.280(7) 1.171(9) 0.071(13) Uiso ? ?
H(23) H 0.935(8) 1.301(7) 1.371(9) 0.077(13) Uiso ? ?

loop_
_atom_type_symbol
_atom_type_description
_atom_type_scat_dispersion_real
_atom_type_scat_dispersion_imag
_atom_type_scat_source
C C 0.0033 0.0016 'International Tables Vol C Tables 4.2.6.8 and 6.1.1.4'
H H 0.0000 0.0000 'International Tables Vol C Tables 4.2.6.8 and 6.1.1.4'
Pb Pb -3.3944 10.1111 'International Tables Vol C Tables 4.2.6.8 and 6.1.1.4'

loop_
_geom_angle_atom_site_label_1
_geom_angle_atom_site_label_2
_geom_angle_atom_site_label_3
_geom_angle
_geom_angle_site_symmetry_1
_geom_angle_site_symmetry_3
_geom_angle_publ_flag
C(2) Pb(1) C(3) 150.02(13) ? ? ?
C(2) Pb(1) C(4) 130.53(13) ? ? ?
C(2) Pb(1) C(5) 131.06(14) ? ? ?
C(2) Pb(1) C(6) 150.10(13) ? ? ?
C(3) Pb(1) C(3) 180.0 ? ? ?
C(3) Pb(1) C(4) 150.25(14) ? ? ?
C(3) Pb(1) C(5) 131.40(16) ? ? ?
C(3) Pb(1) C(6) 130.62(14) ? ? ?
C(4) Pb(1) C(4) 180.0 ? ? ?
C(4) Pb(1) C(5) 150.49(14) ? ? ?
C(4) Pb(1) C(6) 130.36(13) ? ? ?
C(5) Pb(1) C(5) 180.0 ? ? ?
C(5) Pb(1) C(6) 150.01(14) ? ? ?
Pb(1) C(2) C(7) 119.1(3) ? ? ?
C(3) C(2) C(6) 107.9(4) ? ? ?
C(3) C(2) C(7) 125.7(4) ? ? ?
C(6) C(2) C(7) 126.3(4) ? ? ?
C(2) C(3) C(4) 108.8(4) ? ? ?
Pb(1) C(4) C(10) 119.24(28) ? ? ?
C(3) C(4) C(5) 106.5(4) ? ? ?
C(3) C(4) C(10) 127.0(4) ? ? ?
C(5) C(4) C(10) 126.4(5) ? ? ?
C(4) C(5) C(6) 110.0(4) ? ? ?
Pb(1) C(6) C(13) 118.6(3) ? ? ?
C(2) C(6) C(5) 106.7(4) ? ? ?
C(2) C(6) C(13) 127.2(4) ? ? ?
C(5) C(6) C(13) 125.9(4) ? ? ?
C(2) C(7) C(8) 110.9(5) ? ? ?
C(2) C(7) C(9) 112.4(5) ? ? ?
C(8) C(7) C(9) 109.7(5) ? ? ?
C(4) C(10) C(11) 112.3(5) ? ? ?
C(4) C(10) C(12) 112.0(5) ? ? ?
C(11) C(10) C(12) 110.7(5) ? ? ?
C(6) C(13) C(14) 110.4(4) ? ? ?
C(6) C(13) C(15) 112.7(5) ? ? ?
C(14) C(13) C(15) 110.3(5) ? ? ?
C(2) C(3) H(1) 124(4) ? ? ?
C(4) C(3) H(1) 127(4) ? ? ?
C(4) C(5) H(2) 124(4) ? ? ?
C(6) C(5) H(2) 126(4) ? ? ?
C(2) C(7) H(3) 107(3) ? ? ?
C(8) C(7) H(3) 106(3) ? ? ?
C(9) C(7) H(3) 111(3) ? ? ?
C(7) C(8) H(4) 108(3) ? ? ?
C(7) C(8) H(5) 112(5) ? ? ?
C(7) C(8) H(6) 113(5) ? ? ?
H(4) C(8) H(5) 114(5) ? ? ?
H(4) C(8) H(6) 103(6) ? ? ?
H(5) C(8) H(6) 107(6) ? ? ?
C(7) C(9) H(7) 114(5) ? ? ?
C(7) C(9) H(8) 111(5) ? ? ?
C(7) C(9) H(9) 111(3) ? ? ?
H(7) C(9) H(8) 105(6) ? ? ?
H(7) C(9) H(9) 100(6) ? ? ?
H(8) C(9) H(9) 115(6) ? ? ?
C(4) C(10) H(10) 113(4) ? ? ?
C(11) C(10) H(10) 105(4) ? ? ?
C(12) C(10) H(10) 104(4) ? ? ?
C(10) C(11) H(11) 108(5) ? ? ?
C(10) C(11) H(12) 105(5) ? ? ?
C(10) C(11) H(13) 109(4) ? ? ?
H(11) C(11) H(12) 120(7) ? ? ?
H(11) C(11) H(13) 108(6) ? ? ?
H(12) C(11) H(13) 106(6) ? ? ?
C(10) C(12) H(14) 115(6) ? ? ?
C(10) C(12) H(15) 103(5) ? ? ?
C(10) C(12) H(16) 108(4) ? ? ?
H(14) C(12) H(15) 111(8) ? ? ?
H(14) C(12) H(16) 115(7) ? ? ?
H(15) C(12) H(16) 104(6) ? ? ?
C(6) C(13) H(17) 106.8(26) ? ? ?
C(14) C(13) H(17) 107.9(26) ? ? ?
C(15) C(13) H(17) 108.5(26) ? ? ?
C(13) C(14) H(18) 107(4) ? ? ?
C(13) C(14) H(19) 110(5) ? ? ?
C(13) C(14) H(20) 112(3) ? ? ?
H(18) C(14) H(19) 109(6) ? ? ?
H(18) C(14) H(20) 109(5) ? ? ?
H(19) C(14) H(20) 109(6) ? ? ?
C(13) C(15) H(21) 113(4) ? ? ?
C(13) C(15) H(22) 110(4) ? ? ?
C(13) C(15) H(23) 111(4) ? ? ?
H(21) C(15) H(22) 107(6) ? ? ?
H(21) C(15) H(23) 109(6) ? ? ?
H(22) C(15) H(23) 107(5) ? ? ?

loop_
_geom_bond_atom_site_label_1
_geom_bond_atom_site_label_2
_geom_bond_distance
_geom_bond_site_symmetry_1
_geom_bond_site_symmetry_2
_geom_bond_publ_flag
Pb(1) C(2) 2.744(4) ? ? ?
Pb(1) C(3) 2.748(5) ? ? ?
Pb(1) C(4) 2.767(4) ? ? ?
Pb(1) C(5) 2.743(5) ? ? ?
Pb(1) C(6) 2.738(4) ? ? ?
C(2) C(3) 1.420(6) ? ? ?
C(2) C(6) 1.414(6) ? ? ?
C(2) C(7) 1.513(7) ? ? ?
C(3) C(4) 1.416(7) ? ? ?
C(4) C(5) 1.403(7) ? ? ?
C(4) C(10) 1.513(6) ? ? ?
C(5) C(6) 1.418(7) ? ? ?
C(6) C(13) 1.512(6) ? ? ?
C(7) C(8) 1.518(9) ? ? ?
C(7) C(9) 1.528(9) ? ? ?
C(10) C(11) 1.517(8) ? ? ?
C(10) C(12) 1.518(9) ? ? ?
C(13) C(14) 1.535(8) ? ? ?
C(13) C(15) 1.512(8) ? ? ?
C(3) H(1) 1.02(7) ? ? ?
C(5) H(2) 0.91(6) ? ? ?
C(7) H(3) 1.00(6) ? ? ?
C(8) H(4) 0.99(6) ? ? ?
C(8) H(5) 0.93(8) ? ? ?
C(8) H(6) 0.99(8) ? ? ?
C(9) H(7) 1.04(9) ? ? ?
C(9) H(8) 0.86(7) ? ? ?
C(9) H(9) 0.94(6) ? ? ?
C(10) H(10) 0.86(7) ? ? ?
C(11) H(11) 0.96(9) ? ? ?
C(11) H(12) 1.02(10) ? ? ?
C(11) H(13) 0.92(7) ? ? ?
C(12) H(14) 0.99(10) ? ? ?
C(12) H(15) 0.92(9) ? ? ?
C(12) H(16) 0.91(6) ? ? ?
C(13) H(17) 0.94(5) ? ? ?
C(14) H(18) 0.96(6) ? ? ?
C(14) H(19) 0.94(8) ? ? ?
C(14) H(20) 1.00(6) ? ? ?
C(15) H(21) 0.93(7) ? ? ?
C(15) H(22) 0.93(7) ? ? ?
C(15) H(23) 0.99(7) ? ? ?
